data_7704477
loop_
_publ_author_name
'Karmakar, Anirban'
'Soliman, Mohamed M. A.'
'R\'ubio, Guilherme M D M'
'Guedes da Silva, M F\'atima C'
'Pombeiro, Armando J. L.'

_publ_section_title
;
 Synthesis and catalytic activities of a Zn(ii) based metallomacrocycle
 and a metal-organic framework towards one-pot deacetalization-Knoevenagel
 tandem reactions under different strategies: a comparative study.
;
_journal_issue 24
_journal_name_full 'Dalton transactions (Cambridge, England : 2003)'
_journal_page_first 8075
_journal_page_last 8085
_journal_paper_doi 10.1039/d0dt01312a
_journal_volume 49
_journal_year 2020
_chemical_formula_sum 'C60 H84 N12 O26 Zn2'
_chemical_formula_weight 1520.13
_space_group_crystal_system triclinic
_space_group_IT_number 2
_space_group_name_Hall '-P 1'
_space_group_name_H-M_alt 'P -1'
_atom_sites_solution_hydrogens mixed
_audit_creation_method SHELXL-2014/6
_audit_update_record
;
2020-02-13 deposited with the CCDC.	2020-05-20 downloaded from the CCDC.
;
_cell_angle_alpha 81.687(3)
_cell_angle_beta 89.129(2)
_cell_angle_gamma 85.846(3)
_cell_formula_units_Z 1
_cell_length_a 7.0336(6)
_cell_length_b 16.5823(15)
_cell_length_c 18.4251(15)
_cell_measurement_reflns_used 9130
_cell_measurement_temperature 296(2)
_cell_measurement_theta_max 26.40
_cell_measurement_theta_min 2.58
_cell_volume 2120.8(3)
_computing_cell_refinement 'Bruker SAINT'
_computing_data_collection 'Bruker APEX2'
_computing_data_reduction 'Bruker SAINT'
_computing_molecular_graphics 'Mercury CSD 3.5.1, 2008'
_computing_publication_material 'WinGX publication routines (Farrugia, 1999)'
_computing_structure_refinement 'SHELXL-2014/6 (Sheldrick, 2014)'
_computing_structure_solution 'SIR97 (Giacovazzo et al, 1999)'
_diffrn_ambient_temperature 296(2)
_diffrn_measured_fraction_theta_full 0.990
_diffrn_measured_fraction_theta_max 0.981
_diffrn_measurement_device_type 'Bruker APEX-II CCD'
_diffrn_measurement_method '\f and \w scans'
_diffrn_radiation_type MoK\a
_diffrn_radiation_wavelength 0.71073
_diffrn_reflns_av_R_equivalents 0.0466
_diffrn_reflns_av_unetI/netI 0.0409
_diffrn_reflns_Laue_measured_fraction_full 0.990
_diffrn_reflns_Laue_measured_fraction_max 0.981
_diffrn_reflns_limit_h_max 8
_diffrn_reflns_limit_h_min -8
_diffrn_reflns_limit_k_max 20
_diffrn_reflns_limit_k_min -19
_diffrn_reflns_limit_l_max 22
_diffrn_reflns_limit_l_min -22
_diffrn_reflns_number 30461
_diffrn_reflns_point_group_measured_fraction_full 0.990
_diffrn_reflns_point_group_measured_fraction_max 0.981
_diffrn_reflns_theta_full 25.242
_diffrn_reflns_theta_max 25.499
_diffrn_reflns_theta_min 2.234
_diffrn_source 'fine-focus sealed tube'
_exptl_absorpt_coefficient_mu 0.639
_exptl_absorpt_correction_T_max 0.9
_exptl_absorpt_correction_T_min 0.8
_exptl_absorpt_correction_type multi-scan
_exptl_absorpt_process_details SADABS
_exptl_crystal_colour colourless
_exptl_crystal_density_diffrn 1.190
_exptl_crystal_description plate
_exptl_crystal_F_000 796
_exptl_crystal_size_max 0.310
_exptl_crystal_size_mid 0.230
_exptl_crystal_size_min 0.110
_refine_diff_density_max 2.363
_refine_diff_density_min -0.991
_refine_diff_density_rms 0.124
_refine_ls_extinction_method none
_refine_ls_goodness_of_fit_ref 1.049
_refine_ls_hydrogen_treatment mixed
_refine_ls_matrix_type full
_refine_ls_number_parameters 495
_refine_ls_number_reflns 7766
_refine_ls_number_restraints 28
_refine_ls_restrained_S_all 1.056
_refine_ls_R_factor_all 0.0908
_refine_ls_R_factor_gt 0.0799
_refine_ls_shift/su_max 0.000
_refine_ls_shift/su_mean 0.000
_refine_ls_structure_factor_coef Fsqd
_refine_ls_weighting_details 'w=1/[\s^2^(Fo^2^)+(0.0895P)^2^+14.2005P] where P=(Fo^2^+2Fc^2^)/3'
_refine_ls_weighting_scheme calc
_refine_ls_wR_factor_gt 0.2076
_refine_ls_wR_factor_ref 0.2149
_reflns_Friedel_coverage 0.000
_reflns_number_gt 6642
_reflns_number_total 7766
_reflns_threshold_expression 'I > 2\s(I)'
_cod_data_source_file d0dt01312a2.cif
_cod_data_source_block 1
_cod_depositor_comments 'Adding full bibliography for 7704477--7704478.cif.'
_cod_database_code 7704477
_shelx_space_group_comment
;
The symmetry employed for this shelxl refinement is uniquely defined
by the following loop, which should always be used as a source of
symmetry information in preference to the above space-group names.
They are only intended as comments.
;
_shelx_estimated_absorpt_t_min 0.827
_shelx_estimated_absorpt_t_max 0.933
_shelxl_version_number 2014/6

loop_
_space_group_symop_operation_xyz
'x, y, z'
'-x, -y, -z'

loop_
_atom_site_label
_atom_site_type_symbol
_atom_site_fract_x
_atom_site_fract_y
_atom_site_fract_z
_atom_site_U_iso_or_equiv
_atom_site_adp_type
_atom_site_occupancy
_atom_site_site_symmetry_order
_atom_site_calc_flag
_atom_site_refinement_flags_posn
_atom_site_refinement_flags_adp
_atom_site_refinement_flags_occupancy
_atom_site_disorder_assembly
_atom_site_disorder_group
Zn01 Zn 0.51918(8) -0.08658(3) 0.13354(3) 0.01813(18) Uani 1 1 d . . . . .
O5 O 0.4670(6) 0.1655(2) 0.77605(19) 0.0292(9) Uani 1 1 d . . . . .
O1 O 0.4940(6) 0.0129(2) 0.18033(19) 0.0276(8) Uani 1 1 d . . . . .
O2 O 0.4877(5) 0.0810(2) 0.06656(18) 0.0223(8) Uani 1 1 d . . . . .
O4 O 0.1753(6) 0.5571(2) 0.5217(2) 0.0276(8) Uani 1 1 d . . . . .
O9 O 0.5238(5) 0.3250(2) 0.4016(2) 0.0303(9) Uani 1 1 d . . . . .
O3 O 0.1969(6) 0.4590(2) 0.16614(19) 0.0304(9) Uani 1 1 d . . . . .
O6 O 0.3795(6) 0.2718(2) 0.83407(19) 0.0293(9) Uani 1 1 d . . . . .
O12 O 0.2860(6) -0.0958(3) 0.0741(2) 0.0381(10) Uani 1 1 d D . . . .
O13 O 0.7495(7) -0.0881(3) 0.0681(2) 0.0406(10) Uani 1 1 d D . . . .
N2 N 0.2476(6) 0.4831(2) 0.3520(2) 0.0172(8) Uani 1 1 d . . . . .
N3 N 0.3115(6) 0.4343(2) 0.4957(2) 0.0193(9) Uani 1 1 d . . . . .
O7 O 0.6500(6) 0.4065(2) 0.0215(2) 0.0354(9) Uani 1 1 d . . . . .
O8 O 0.9970(7) 0.0464(3) 0.0896(3) 0.0476(12) Uani 1 1 d . . . . .
N1 N 0.3468(6) 0.3733(2) 0.2600(2) 0.0203(9) Uani 1 1 d . . . . .
N4 N 0.9444(7) 0.1657(3) 0.1369(3) 0.0331(11) Uani 1 1 d . . . . .
N5 N 0.7602(7) 0.5181(3) 0.0599(3) 0.0284(10) Uani 1 1 d . . . . .
C9 C 0.2267(7) 0.5081(3) 0.2800(3) 0.0198(10) Uani 1 1 d . . . . .
C18 C 0.3852(7) 0.2922(3) 0.7041(3) 0.0191(10) Uani 1 1 d . . . . .
C2 C 0.4483(7) 0.1566(3) 0.1665(3) 0.0178(10) Uani 1 1 d . . . . .
C5 C 0.3822(7) 0.3020(3) 0.2266(3) 0.0191(10) Uani 1 1 d . . . . .
C15 C 0.3334(7) 0.3899(3) 0.5669(3) 0.0176(10) Uani 1 1 d . . . . .
C8 C 0.2558(7) 0.4445(3) 0.2297(3) 0.0196(10) Uani 1 1 d . . . . .
C13 C 0.2147(7) 0.5391(3) 0.3971(3) 0.0185(10) Uani 1 1 d . . . . .
C1 C 0.4785(7) 0.0793(3) 0.1345(3) 0.0186(10) Uani 1 1 d . . . . .
C7 C 0.4284(7) 0.2316(3) 0.1221(3) 0.0198(10) Uani 1 1 d . . . . .
H7 H 0.4374 0.2332 0.0715 0.024 Uiso 1 1 calc R U . . .
C10 C 0.1764(8) 0.5884(3) 0.2507(3) 0.0253(11) Uani 1 1 d . . . . .
H10 H 0.1635 0.6034 0.2003 0.030 Uiso 1 1 calc R U . . .
C17 C 0.3455(7) 0.3755(3) 0.6984(3) 0.0205(10) Uani 1 1 d . . . . .
H17 H 0.3356 0.3995 0.7411 0.025 Uiso 1 1 calc R U . . .
C6 C 0.3960(7) 0.3034(3) 0.1504(3) 0.0220(10) Uani 1 1 d . . . . .
H6 H 0.3832 0.3529 0.1193 0.026 Uiso 1 1 calc R U . . .
C14 C 0.2309(7) 0.5116(3) 0.4783(3) 0.0180(10) Uani 1 1 d . . . . .
C20 C 0.3739(8) 0.3053(3) 0.5718(3) 0.0231(11) Uani 1 1 d . . . . .
H20 H 0.3821 0.2811 0.5292 0.028 Uiso 1 1 calc R U . . .
C3 C 0.4411(7) 0.1558(3) 0.2431(3) 0.0208(10) Uani 1 1 d . . . . .
H3 H 0.4598 0.1064 0.2741 0.025 Uiso 1 1 calc R U . . .
C12 C 0.1627(7) 0.6205(3) 0.3720(3) 0.0235(11) Uani 1 1 d . . . . .
H12 H 0.1394 0.6579 0.4048 0.028 Uiso 1 1 calc R U . . .
C4 C 0.4069(8) 0.2271(3) 0.2726(3) 0.0220(10) Uani 1 1 d . . . . .
H4 H 0.4000 0.2255 0.3232 0.026 Uiso 1 1 calc R U . . .
C19 C 0.4016(8) 0.2579(3) 0.6387(3) 0.0248(11) Uani 1 1 d . . . . .
H19 H 0.4317 0.2020 0.6409 0.030 Uiso 1 1 calc R U . . .
C21 C 0.4119(8) 0.2408(3) 0.7772(3) 0.0242(11) Uani 1 1 d . . . . .
C11 C 0.1461(8) 0.6450(3) 0.2971(3) 0.0265(11) Uani 1 1 d . . . . .
H11 H 0.1146 0.6995 0.2786 0.032 Uiso 1 1 calc R U . . .
C16 C 0.3198(7) 0.4249(3) 0.6309(3) 0.0229(11) Uani 1 1 d . . . . .
H16 H 0.2937 0.4810 0.6288 0.027 Uiso 1 1 calc R U . . .
C25 C 0.7226(8) 0.4727(3) 0.0085(3) 0.0269(11) Uani 1 1 d . . . . .
H25 H 0.7528 0.4920 -0.0400 0.032 Uiso 1 1 calc R U . . .
N6 N 0.8399(9) 0.2989(5) 0.3886(4) 0.068(2) Uani 1 1 d . . . . .
C28 C 0.6798(9) 0.2994(5) 0.4199(4) 0.0475(18) Uani 1 1 d . . . . .
H28 H 0.6852 0.2739 0.4683 0.057 Uiso 1 1 calc R U . . .
C26 C 0.7094(10) 0.4927(5) 0.1364(3) 0.0463(17) Uani 1 1 d . . . . .
H26A H 0.8148 0.4987 0.1672 0.069 Uiso 1 1 calc R U . . .
H26B H 0.6794 0.4365 0.1429 0.069 Uiso 1 1 calc R U . . .
H26C H 0.6005 0.5261 0.1493 0.069 Uiso 1 1 calc R U . . .
C27 C 0.8323(10) 0.5986(4) 0.0401(4) 0.0450(16) Uani 1 1 d . . . . .
H27A H 0.9519 0.6002 0.0641 0.067 Uiso 1 1 calc R U . . .
H27B H 0.7423 0.6393 0.0553 0.067 Uiso 1 1 calc R U . . .
H27C H 0.8501 0.6093 -0.0121 0.067 Uiso 1 1 calc R U . . .
C29 C 1.0229(11) 0.2727(7) 0.4185(6) 0.080(3) Uani 1 1 d . . . . .
H29A H 1.0824 0.2320 0.3917 0.121 Uiso 1 1 calc R U . . .
H29B H 1.0097 0.2499 0.4691 0.121 Uiso 1 1 calc R U . . .
H29C H 1.1002 0.3186 0.4148 0.121 Uiso 1 1 calc R U . . .
C24 C 0.9276(17) 0.2181(8) 0.0702(7) 0.107(4) Uani 1 1 d . U . . .
H24A H 1.0407 0.2109 0.0413 0.160 Uiso 1 1 calc R U . . .
H24B H 0.9116 0.2737 0.0795 0.160 Uiso 1 1 calc R U . . .
H24C H 0.8190 0.2056 0.0440 0.160 Uiso 1 1 calc R U . . .
C22 C 0.9788(14) 0.0835(7) 0.1346(8) 0.087(3) Uani 1 1 d . U . . .
H22 H 0.9889 0.0525 0.1808 0.104 Uiso 1 1 calc R U . . .
C30 C 0.8471(14) 0.3547(7) 0.3138(6) 0.080(3) Uani 1 1 d . . . . .
H30A H 0.9310 0.3290 0.2811 0.120 Uiso 1 1 calc R U . . .
H30B H 0.8934 0.4061 0.3208 0.120 Uiso 1 1 calc R U . . .
H30C H 0.7215 0.3637 0.2932 0.120 Uiso 1 1 calc R U . . .
C23 C 0.9316(15) 0.1889(9) 0.2036(6) 0.104(4) Uani 1 1 d . U . . .
H23A H 0.8113 0.2189 0.2084 0.156 Uiso 1 1 calc R U . . .
H23B H 1.0332 0.2230 0.2097 0.156 Uiso 1 1 calc R U . . .
H23C H 0.9413 0.1415 0.2404 0.156 Uiso 1 1 calc R U . . .
O10 O 0.6829(6) 0.3019(3) 0.9197(3) 0.0463(12) Uani 1 1 d D . . . .
O11 O 1.0005(6) 0.2316(3) 0.8688(3) 0.0409(11) Uani 1 1 d D . . . .
H12A H 0.187(8) -0.057(4) 0.077(4) 0.061 Uiso 1 1 d D U . . .
H12B H 0.326(10) -0.082(4) 0.0264(18) 0.061 Uiso 1 1 d D U . . .
H1N H 0.398(8) 0.364(4) 0.309(3) 0.025(15) Uiso 1 1 d . . . . .
H3N H 0.353(8) 0.408(4) 0.461(3) 0.024(15) Uiso 1 1 d . . . . .
H11B H 1.098(8) 0.264(4) 0.863(5) 0.06(2) Uiso 1 1 d D . . . .
H11A H 0.899(7) 0.263(4) 0.882(4) 0.06(2) Uiso 1 1 d D . . . .
H10B H 0.564(5) 0.294(5) 0.906(5) 0.07(3) Uiso 1 1 d D . . . .
H10A H 0.674(15) 0.344(4) 0.945(5) 0.09(3) Uiso 1 1 d D . . . .
H13A H 0.715(9) -0.086(4) 0.0204(15) 0.028(16) Uiso 1 1 d D . . . .
H13B H 0.877(4) -0.096(15) 0.070(6) 0.31(13) Uiso 1 1 d D . . . .

loop_
_atom_site_aniso_label
_atom_site_aniso_U_11
_atom_site_aniso_U_22
_atom_site_aniso_U_33
_atom_site_aniso_U_23
_atom_site_aniso_U_13
_atom_site_aniso_U_12
Zn01 0.0256(3) 0.0161(3) 0.0126(3) -0.0024(2) -0.0011(2) 0.0001(2)
O5 0.044(2) 0.025(2) 0.0166(18) 0.0023(15) -0.0001(16) 0.0031(17)
O1 0.050(2) 0.0160(17) 0.0172(17) -0.0047(14) -0.0025(16) 0.0001(16)
O2 0.0303(19) 0.0221(18) 0.0154(17) -0.0065(14) -0.0013(14) -0.0008(15)
O4 0.039(2) 0.0210(18) 0.0237(19) -0.0102(15) -0.0007(16) 0.0027(16)
O9 0.028(2) 0.043(2) 0.0207(19) -0.0096(16) -0.0026(16) 0.0052(17)
O3 0.041(2) 0.032(2) 0.0176(18) -0.0043(15) -0.0045(16) 0.0078(17)
O6 0.035(2) 0.037(2) 0.0175(18) -0.0080(16) 0.0010(16) -0.0046(17)
O12 0.040(2) 0.038(2) 0.035(2) -0.0020(19) -0.0024(19) -0.0024(19)
O13 0.040(3) 0.047(3) 0.032(2) 0.000(2) -0.0036(19) 0.004(2)
N2 0.019(2) 0.0159(19) 0.016(2) -0.0017(15) 0.0006(16) -0.0001(16)
N3 0.024(2) 0.015(2) 0.019(2) -0.0045(17) -0.0018(17) 0.0037(16)
O7 0.046(2) 0.035(2) 0.028(2) -0.0095(17) 0.0021(18) -0.0095(19)
O8 0.038(3) 0.032(2) 0.076(4) -0.018(2) 0.003(2) -0.0021(19)
N1 0.027(2) 0.018(2) 0.017(2) -0.0053(16) -0.0012(17) 0.0013(17)
N4 0.028(3) 0.040(3) 0.032(3) -0.008(2) -0.005(2) -0.003(2)
N5 0.027(2) 0.030(2) 0.030(2) -0.0077(19) -0.0002(19) -0.0042(19)
C9 0.020(2) 0.019(2) 0.019(2) 0.0002(19) -0.0001(19) 0.0001(19)
C18 0.018(2) 0.023(2) 0.016(2) -0.0034(19) 0.0004(18) -0.0025(19)
C2 0.021(2) 0.019(2) 0.015(2) -0.0070(18) 0.0022(18) -0.0030(19)
C5 0.019(2) 0.022(2) 0.018(2) -0.0063(19) 0.0004(19) -0.0028(19)
C15 0.019(2) 0.018(2) 0.016(2) -0.0016(18) -0.0006(18) -0.0017(18)
C8 0.021(2) 0.021(2) 0.017(2) -0.0007(19) -0.0009(19) -0.0012(19)
C13 0.018(2) 0.019(2) 0.020(2) -0.0032(19) -0.0014(19) -0.0023(18)
C1 0.017(2) 0.023(2) 0.017(2) -0.0070(19) -0.0038(18) -0.0035(19)
C7 0.024(3) 0.025(3) 0.011(2) -0.0047(19) -0.0002(19) -0.006(2)
C10 0.030(3) 0.025(3) 0.020(3) 0.001(2) -0.001(2) -0.002(2)
C17 0.025(3) 0.023(3) 0.014(2) -0.0067(19) -0.0003(19) -0.003(2)
C6 0.029(3) 0.020(2) 0.016(2) 0.0000(19) 0.003(2) -0.001(2)
C14 0.017(2) 0.016(2) 0.021(2) -0.0042(19) -0.0014(19) -0.0003(18)
C20 0.034(3) 0.020(2) 0.016(2) -0.0045(19) 0.001(2) -0.002(2)
C3 0.031(3) 0.016(2) 0.014(2) -0.0004(18) 0.000(2) 0.000(2)
C12 0.025(3) 0.021(3) 0.025(3) -0.005(2) 0.000(2) 0.002(2)
C4 0.032(3) 0.023(3) 0.011(2) -0.0016(19) 0.001(2) -0.002(2)
C19 0.037(3) 0.018(2) 0.020(3) -0.005(2) -0.002(2) -0.002(2)
C21 0.029(3) 0.025(3) 0.019(3) -0.001(2) 0.001(2) -0.006(2)
C11 0.034(3) 0.015(2) 0.028(3) 0.002(2) -0.002(2) 0.003(2)
C16 0.027(3) 0.021(2) 0.022(3) -0.007(2) -0.004(2) 0.004(2)
C25 0.028(3) 0.029(3) 0.023(3) -0.005(2) 0.000(2) 0.001(2)
N6 0.031(3) 0.096(6) 0.093(5) -0.069(5) -0.004(3) 0.003(3)
C28 0.031(4) 0.062(4) 0.057(4) -0.040(4) -0.010(3) 0.011(3)
C26 0.046(4) 0.069(5) 0.029(3) -0.021(3) 0.004(3) -0.013(3)
C27 0.036(3) 0.030(3) 0.071(5) -0.015(3) 0.002(3) -0.002(3)
C29 0.034(4) 0.119(9) 0.093(7) -0.041(6) -0.011(4) 0.012(5)
C24 0.085(6) 0.114(7) 0.109(7) 0.029(6) -0.013(6) -0.013(6)
C22 0.050(5) 0.091(6) 0.119(7) -0.018(6) 0.002(5) 0.000(5)
C30 0.069(6) 0.094(7) 0.080(7) -0.021(6) 0.032(5) -0.025(5)
C23 0.066(6) 0.171(9) 0.088(6) -0.055(6) -0.002(5) -0.017(6)
O10 0.029(2) 0.062(3) 0.055(3) -0.033(3) -0.005(2) 0.002(2)
O11 0.034(2) 0.023(2) 0.065(3) -0.003(2) 0.005(2) 0.0017(18)

loop_
_atom_type_symbol
_atom_type_description
_atom_type_scat_dispersion_real
_atom_type_scat_dispersion_imag
_atom_type_scat_source
C C 0.0033 0.0016 'International Tables Vol C Tables 4.2.6.8 and 6.1.1.4'
H H 0.0000 0.0000 'International Tables Vol C Tables 4.2.6.8 and 6.1.1.4'
N N 0.0061 0.0033 'International Tables Vol C Tables 4.2.6.8 and 6.1.1.4'
O O 0.0106 0.0060 'International Tables Vol C Tables 4.2.6.8 and 6.1.1.4'
Zn Zn 0.2839 1.4301 'International Tables Vol C Tables 4.2.6.8 and 6.1.1.4'

loop_
_geom_angle_atom_site_label_1
_geom_angle_atom_site_label_2
_geom_angle_atom_site_label_3
_geom_angle
_geom_angle_site_symmetry_1
_geom_angle_site_symmetry_3
_geom_angle_publ_flag
O5 Zn01 O1 97.17(15) 2_656 . ?
O5 Zn01 O13 115.75(17) 2_656 . ?
O1 Zn01 O13 111.43(18) . . ?
O5 Zn01 O12 112.33(17) 2_656 . ?
O1 Zn01 O12 110.74(17) . . ?
O13 Zn01 O12 108.98(18) . . ?
C21 O5 Zn01 121.2(3) . 2_656 ?
C1 O1 Zn01 113.7(3) . . ?
Zn01 O12 H12A 117(5) . . ?
Zn01 O12 H12B 104(5) . . ?
H12A O12 H12B 101(4) . . ?
Zn01 O13 H13A 111(4) . . ?
Zn01 O13 H13B 141(7) . . ?
H13A O13 H13B 107(5) . . ?
C13 N2 C9 117.5(4) . . ?
C14 N3 C15 126.4(4) . . ?
C14 N3 H3N 119(4) . . ?
C15 N3 H3N 114(4) . . ?
C8 N1 C5 126.7(4) . . ?
C8 N1 H1N 124(3) . . ?
C5 N1 H1N 109(3) . . ?
C23 N4 C22 116.6(9) . . ?
C23 N4 C24 125.4(10) . . ?
C22 N4 C24 117.9(9) . . ?
C25 N5 C27 120.9(5) . . ?
C25 N5 C26 120.7(5) . . ?
C27 N5 C26 118.1(5) . . ?
N2 C9 C10 123.2(5) . . ?
N2 C9 C8 117.4(4) . . ?
C10 C9 C8 119.5(4) . . ?
C17 C18 C19 117.6(4) . . ?
C17 C18 C21 120.9(4) . . ?
C19 C18 C21 121.5(5) . . ?
C7 C2 C3 117.9(4) . . ?
C7 C2 C1 121.1(4) . . ?
C3 C2 C1 120.9(4) . . ?
C4 C5 C6 119.2(4) . . ?
C4 C5 N1 117.7(4) . . ?
C6 C5 N1 123.1(4) . . ?
C16 C15 C20 119.0(4) . . ?
C16 C15 N3 124.2(4) . . ?
C20 C15 N3 116.8(4) . . ?
O3 C8 N1 124.9(5) . . ?
O3 C8 C9 120.1(4) . . ?
N1 C8 C9 115.0(4) . . ?
N2 C13 C12 122.7(4) . . ?
N2 C13 C14 118.2(4) . . ?
C12 C13 C14 119.0(4) . . ?
O2 C1 O1 123.4(4) . . ?
O2 C1 C2 120.2(4) . . ?
O1 C1 C2 116.3(4) . . ?
C6 C7 C2 122.1(4) . . ?
C6 C7 H7 119.0 . . ?
C2 C7 H7 119.0 . . ?
C11 C10 C9 118.8(5) . . ?
C11 C10 H10 120.6 . . ?
C9 C10 H10 120.6 . . ?
C18 C17 C16 122.1(5) . . ?
C18 C17 H17 118.9 . . ?
C16 C17 H17 118.9 . . ?
C7 C6 C5 119.7(5) . . ?
C7 C6 H6 120.2 . . ?
C5 C6 H6 120.2 . . ?
O4 C14 N3 126.0(5) . . ?
O4 C14 C13 120.6(4) . . ?
N3 C14 C13 113.4(4) . . ?
C19 C20 C15 120.5(5) . . ?
C19 C20 H20 119.7 . . ?
C15 C20 H20 119.7 . . ?
C4 C3 C2 120.8(4) . . ?
C4 C3 H3 119.6 . . ?
C2 C3 H3 119.6 . . ?
C11 C12 C13 118.6(5) . . ?
C11 C12 H12 120.7 . . ?
C13 C12 H12 120.7 . . ?
C3 C4 C5 120.2(4) . . ?
C3 C4 H4 119.9 . . ?
C5 C4 H4 119.9 . . ?
C20 C19 C18 121.2(5) . . ?
C20 C19 H19 119.4 . . ?
C18 C19 H19 119.4 . . ?
O6 C21 O5 124.3(5) . . ?
O6 C21 C18 119.8(5) . . ?
O5 C21 C18 115.8(4) . . ?
C10 C11 C12 119.2(5) . . ?
C10 C11 H11 120.4 . . ?
C12 C11 H11 120.4 . . ?
C15 C16 C17 119.5(5) . . ?
C15 C16 H16 120.2 . . ?
C17 C16 H16 120.2 . . ?
O7 C25 N5 123.7(5) . . ?
O7 C25 H25 118.2 . . ?
N5 C25 H25 118.2 . . ?
C28 N6 C29 129.3(9) . . ?
C28 N6 C30 115.0(7) . . ?
C29 N6 C30 113.5(8) . . ?
O9 C28 N6 134.3(8) . . ?
O9 C28 H28 112.9 . . ?
N6 C28 H28 112.9 . . ?
N5 C26 H26A 109.5 . . ?
N5 C26 H26B 109.5 . . ?
H26A C26 H26B 109.5 . . ?
N5 C26 H26C 109.5 . . ?
H26A C26 H26C 109.5 . . ?
H26B C26 H26C 109.5 . . ?
N5 C27 H27A 109.5 . . ?
N5 C27 H27B 109.5 . . ?
H27A C27 H27B 109.5 . . ?
N5 C27 H27C 109.5 . . ?
H27A C27 H27C 109.5 . . ?
H27B C27 H27C 109.5 . . ?
N6 C29 H29A 109.5 . . ?
N6 C29 H29B 109.5 . . ?
H29A C29 H29B 109.5 . . ?
N6 C29 H29C 109.5 . . ?
H29A C29 H29C 109.5 . . ?
H29B C29 H29C 109.5 . . ?
N4 C24 H24A 109.5 . . ?
N4 C24 H24B 109.5 . . ?
H24A C24 H24B 109.5 . . ?
N4 C24 H24C 109.5 . . ?
H24A C24 H24C 109.5 . . ?
H24B C24 H24C 109.5 . . ?
O8 C22 N4 133.7(12) . . ?
O8 C22 H22 113.2 . . ?
N4 C22 H22 113.2 . . ?
N6 C30 H30A 109.5 . . ?
N6 C30 H30B 109.5 . . ?
H30A C30 H30B 109.5 . . ?
N6 C30 H30C 109.5 . . ?
H30A C30 H30C 109.5 . . ?
H30B C30 H30C 109.5 . . ?
N4 C23 H23A 109.5 . . ?
N4 C23 H23B 109.5 . . ?
H23A C23 H23B 109.5 . . ?
N4 C23 H23C 109.5 . . ?
H23A C23 H23C 109.5 . . ?
H23B C23 H23C 109.5 . . ?
H10B O10 H10A 107(8) . . ?
H11B O11 H11A 105(7) . . ?

loop_
_geom_bond_atom_site_label_1
_geom_bond_atom_site_label_2
_geom_bond_distance
_geom_bond_site_symmetry_2
_geom_bond_publ_flag
Zn01 O5 1.963(3) 2_656 ?
Zn01 O1 1.964(3) . ?
Zn01 O13 2.005(5) . ?
Zn01 O12 2.014(4) . ?
O5 C21 1.283(6) . ?
O5 Zn01 1.963(3) 2_656 ?
O1 C1 1.286(6) . ?
O2 C1 1.249(6) . ?
O4 C14 1.218(6) . ?
O9 C28 1.183(7) . ?
O3 C8 1.233(6) . ?
O6 C21 1.244(6) . ?
O12 H12A 0.92(2) . ?
O12 H12B 0.92(2) . ?
O13 H13A 0.91(2) . ?
O13 H13B 0.90(2) . ?
N2 C13 1.339(6) . ?
N2 C9 1.339(6) . ?
N3 C14 1.360(6) . ?
N3 C15 1.415(6) . ?
N3 H3N 0.86(6) . ?
O7 C25 1.235(7) . ?
O8 C22 1.101(12) . ?
N1 C8 1.352(6) . ?
N1 C5 1.415(6) . ?
N1 H1N 0.96(6) . ?
N4 C23 1.339(11) . ?
N4 C22 1.374(13) . ?
N4 C24 1.401(12) . ?
N5 C25 1.332(7) . ?
N5 C27 1.457(8) . ?
N5 C26 1.459(8) . ?
C9 C10 1.386(7) . ?
C9 C8 1.503(7) . ?
C18 C17 1.379(7) . ?
C18 C19 1.404(7) . ?
C18 C21 1.491(7) . ?
C2 C7 1.386(7) . ?
C2 C3 1.410(7) . ?
C2 C1 1.487(7) . ?
C5 C4 1.399(7) . ?
C5 C6 1.402(7) . ?
C15 C16 1.387(7) . ?
C15 C20 1.401(7) . ?
C13 C12 1.387(7) . ?
C13 C14 1.503(7) . ?
C7 C6 1.372(7) . ?
C7 H7 0.9300 . ?
C10 C11 1.361(8) . ?
C10 H10 0.9300 . ?
C17 C16 1.394(7) . ?
C17 H17 0.9300 . ?
C6 H6 0.9300 . ?
C20 C19 1.373(7) . ?
C20 H20 0.9300 . ?
C3 C4 1.376(7) . ?
C3 H3 0.9300 . ?
C12 C11 1.387(7) . ?
C12 H12 0.9300 . ?
C4 H4 0.9300 . ?
C19 H19 0.9300 . ?
C11 H11 0.9300 . ?
C16 H16 0.9300 . ?
C25 H25 0.9300 . ?
N6 C28 1.258(10) . ?
N6 C29 1.421(10) . ?
N6 C30 1.546(13) . ?
C28 H28 0.9300 . ?
C26 H26A 0.9600 . ?
C26 H26B 0.9600 . ?
C26 H26C 0.9600 . ?
C27 H27A 0.9600 . ?
C27 H27B 0.9600 . ?
C27 H27C 0.9600 . ?
C29 H29A 0.9600 . ?
C29 H29B 0.9600 . ?
C29 H29C 0.9600 . ?
C24 H24A 0.9600 . ?
C24 H24B 0.9600 . ?
C24 H24C 0.9600 . ?
C22 H22 0.9300 . ?
C30 H30A 0.9600 . ?
C30 H30B 0.9600 . ?
C30 H30C 0.9600 . ?
C23 H23A 0.9600 . ?
C23 H23B 0.9600 . ?
C23 H23C 0.9600 . ?
O10 H10B 0.90(2) . ?
O10 H10A 0.90(2) . ?
O11 H11B 0.90(2) . ?
O11 H11A 0.90(2) . ?

loop_
_geom_hbond_atom_site_label_D
_geom_hbond_atom_site_label_H
_geom_hbond_atom_site_label_A
_geom_hbond_distance_DH
_geom_hbond_distance_HA
_geom_hbond_distance_DA
_geom_hbond_angle_DHA
_geom_hbond_site_symmetry_A
C6 H6 O3 0.93 2.37 2.895(6) 115.3 .
C20 H20 O9 0.93 2.57 3.272(6) 132.8 .
C4 H4 O9 0.93 2.55 3.214(6) 128.7 .
C16 H16 O4 0.93 2.31 2.889(6) 119.7 .
C25 H25 O3 0.93 2.38 3.307(7) 175.3 2_665
O12 H12B O2 0.92(2) 2.14(3) 3.009(6) 157(6) 2_655
O12 H12A O8 0.92(2) 2.14(3) 3.044(6) 169(7) 1_455
N1 H1N O9 0.96(6) 1.94(6) 2.888(6) 169(5) .
N3 H3N O9 0.86(6) 2.17(6) 2.993(6) 161(5) .
O11 H11B O6 0.90(2) 2.06(5) 2.835(6) 145(7) 1_655
O11 H11A O10 0.90(2) 1.78(3) 2.666(6) 166(8) .
O10 H10B O6 0.90(2) 1.96(5) 2.789(6) 152(8) .
O10 H10A O7 0.90(2) 1.86(4) 2.730(6) 162(10) 1_556
O13 H13A O2 0.91(2) 2.15(3) 2.995(6) 154(5) 2_655
O13 H13B O11 0.90(2) 2.5(2) 2.960(6) 115(17) 2_756
